data_7048337
loop_
_publ_author_name
'Huang, Po-Jung'
'Natori, Yoshiki'
'Kitagawa, Yasutaka'
'Sekine, Yoshihiro'
'Kosaka, Wataru'
'Miyasaka, Hitoshi'

_publ_section_title
;
 Strong electronic influence of equatorial ligands on frontier orbitals in
 paddlewheel dichromium(ii,ii) complexes.
;
_journal_issue 3
_journal_name_full 'Dalton transactions (Cambridge, England : 2003)'
_journal_page_first 908
_journal_page_last 914
_journal_paper_doi 10.1039/c8dt04347g
_journal_volume 48
_journal_year 2019
_chemical_formula_moiety 'C46 H58 Cr2 O10'
_chemical_formula_sum 'C46 H58 Cr2 O10'
_chemical_formula_weight 874.95
_space_group_crystal_system triclinic
_space_group_IT_number 2
_space_group_name_Hall '-P 1'
_space_group_name_H-M_alt 'P -1'
_symmetry_space_group_name_Hall '-P 1'
_symmetry_space_group_name_H-M 'P -1'
_atom_sites_solution_hydrogens geom
_atom_sites_solution_primary direct
_atom_sites_solution_secondary difmap
_audit_update_record
;
2018-10-31 deposited with the CCDC.
2018-12-11 downloaded from the CCDC.
;
_cell_angle_alpha 81.196(6)
_cell_angle_beta 74.405(6)
_cell_angle_gamma 73.368(5)
_cell_formula_units_Z 1
_cell_length_a 9.0987(12)
_cell_length_b 10.5190(16)
_cell_length_c 12.2273(19)
_cell_measurement_reflns_used 3561
_cell_measurement_temperature 103
_cell_measurement_theta_max 31.24
_cell_measurement_theta_min 2.40
_cell_volume 1076.3(3)
_computing_cell_refinement CrystalClear
_computing_data_collection 'CrystalClear (Rigaku Inc., 2008)'
_computing_data_reduction CrystalClear
_computing_molecular_graphics 'CrystalStructure 4.2.1'
_computing_publication_material 'CrystalStructure 4.2.1 (Rigaku, 2016)'
_computing_structure_refinement 'SHELXL Version 2014/7 (Sheldrick, 2008)'
_computing_structure_solution 'SIR2011 (Burla, et al., 2012)'
_diffrn_ambient_temperature 103
_diffrn_detector_area_resol_mean 7.111
_diffrn_measured_fraction_theta_full 0.978
_diffrn_measured_fraction_theta_max 0.966
_diffrn_measurement_device_type 'Rigaku Saturn724'
_diffrn_measurement_method \w
_diffrn_radiation_type 'Mo K\a'
_diffrn_radiation_wavelength 0.71075
_diffrn_reflns_av_R_equivalents 0.0233
_diffrn_reflns_Laue_measured_fraction_full 0.978
_diffrn_reflns_Laue_measured_fraction_max 0.966
_diffrn_reflns_limit_h_max 10
_diffrn_reflns_limit_h_min -11
_diffrn_reflns_limit_k_max 13
_diffrn_reflns_limit_k_min -12
_diffrn_reflns_limit_l_max 15
_diffrn_reflns_limit_l_min -15
_diffrn_reflns_number 8623
_diffrn_reflns_point_group_measured_fraction_full 0.978
_diffrn_reflns_point_group_measured_fraction_max 0.966
_diffrn_reflns_theta_full 25.242
_diffrn_reflns_theta_max 26.998
_diffrn_reflns_theta_min 2.405
_diffrn_standards_number 0
_exptl_absorpt_coefficient_mu 0.562
_exptl_absorpt_correction_T_max 0.965
_exptl_absorpt_correction_T_min 0.888
_exptl_absorpt_correction_type multi-scan
_exptl_absorpt_process_details 'REQAB (Rigaku, 1998)'
_exptl_crystal_colour red
_exptl_crystal_density_diffrn 1.350
_exptl_crystal_density_method 'not measured'
_exptl_crystal_description chunk
_exptl_crystal_F_000 462.00
_exptl_crystal_size_max 0.083
_exptl_crystal_size_mid 0.080
_exptl_crystal_size_min 0.063
_refine_diff_density_max 0.49
_refine_diff_density_min -0.55
_refine_ls_extinction_method none
_refine_ls_goodness_of_fit_ref 1.037
_refine_ls_hydrogen_treatment constr
_refine_ls_number_parameters 262
_refine_ls_number_reflns 4541
_refine_ls_number_restraints 0
_refine_ls_R_factor_all 0.0594
_refine_ls_R_factor_gt 0.0478
_refine_ls_shift/su_max 0.001
_refine_ls_structure_factor_coef Fsqd
_refine_ls_weighting_details 'w = 1/[\s^2^(Fo^2^)+(0.0658P)^2^+1.1332P] where P=(Fo^2^+2Fc^2^)/3'
_refine_ls_weighting_scheme calc
_refine_ls_wR_factor_gt 0.1195
_refine_ls_wR_factor_ref 0.1275
_reflns_Friedel_coverage 0.000
_reflns_number_gt 3772
_reflns_number_total 4541
_reflns_threshold_expression F^2^>2.0\s(F^2^)
_cod_data_source_file c8dt04347g2.cif
_cod_data_source_block Cr2-pMe-THF
_cod_depositor_comments 'Adding full bibliography for 7048334--7048342.cif.'
_cod_database_code 7048337

loop_
_space_group_symop_id
_space_group_symop_operation_xyz
1 +X,+Y,+Z
2 -X,-Y,-Z

loop_
_atom_site_label
_atom_site_type_symbol
_atom_site_fract_x
_atom_site_fract_y
_atom_site_fract_z
_atom_site_U_iso_or_equiv
_atom_site_adp_type
_atom_site_occupancy
_atom_site_site_symmetry_order
_atom_site_calc_flag
_atom_site_refinement_flags_posn
_atom_site_refinement_flags_adp
Cr1 Cr 0.87942(4) 1.07235(4) 0.03737(3) 0.01192(12) Uani 1 1 d . .
O1 O 0.80673(19) 0.91096(16) 0.11594(14) 0.0149(3) Uani 1 1 d . .
O2 O 1.03739(19) 0.77159(16) 0.04187(14) 0.0147(3) Uani 1 1 d . .
O3 O 0.96081(19) 1.08393(16) 0.17154(14) 0.0150(3) Uani 1 1 d . .
O4 O 1.18984(19) 0.93883(16) 0.10336(13) 0.0146(3) Uani 1 1 d . .
O5 O 0.62878(19) 1.19976(16) 0.10886(14) 0.0180(4) Uani 1 1 d . .
C1 C 0.8972(3) 0.7950(2) 0.10336(19) 0.0138(5) Uani 1 1 d . .
C2 C 0.8355(3) 0.6799(2) 0.1640(2) 0.0153(5) Uani 1 1 d . .
C3 C 0.6921(3) 0.7015(3) 0.2451(2) 0.0196(5) Uani 1 1 d . .
H3 H 0.6338 0.7897 0.2619 0.024 Uiso 1 1 calc R U
C4 C 0.6342(3) 0.5947(3) 0.3011(2) 0.0213(5) Uani 1 1 d . .
H4 H 0.5374 0.6106 0.3574 0.026 Uiso 1 1 calc R U
C5 C 0.7155(3) 0.4640(3) 0.2764(2) 0.0210(5) Uani 1 1 d . .
C6 C 0.8576(3) 0.4437(3) 0.1932(2) 0.0220(5) Uani 1 1 d . .
H6 H 0.9132 0.3560 0.1733 0.026 Uiso 1 1 calc R U
C7 C 0.9187(3) 0.5504(3) 0.1393(2) 0.0208(5) Uani 1 1 d . .
H7 H 1.0177 0.5346 0.0853 0.025 Uiso 1 1 calc R U
C8 C 0.6519(3) 0.3486(3) 0.3381(2) 0.0280(6) Uani 1 1 d . .
H8A H 0.7239 0.2652 0.3099 0.034 Uiso 1 1 calc R U
H8B H 0.6425 0.3474 0.4200 0.034 Uiso 1 1 calc R U
H8C H 0.5477 0.3582 0.3247 0.034 Uiso 1 1 calc R U
C9 C 1.0968(3) 1.0120(2) 0.1798(2) 0.0146(5) Uani 1 1 d . .
C10 C 1.1483(3) 1.0145(2) 0.2851(2) 0.0156(5) Uani 1 1 d . .
C11 C 1.0701(3) 1.1165(3) 0.3571(2) 0.0216(5) Uani 1 1 d . .
H11 H 0.9835 1.1843 0.3390 0.026 Uiso 1 1 calc R U
C12 C 1.1180(3) 1.1194(3) 0.4545(2) 0.0232(5) Uani 1 1 d . .
H12 H 1.0644 1.1898 0.5024 0.028 Uiso 1 1 calc R U
C13 C 1.2443(3) 1.0201(3) 0.4837(2) 0.0207(5) Uani 1 1 d . .
C14 C 1.3202(3) 0.9187(3) 0.4116(2) 0.0210(5) Uani 1 1 d . .
H14 H 1.4052 0.8496 0.4304 0.025 Uiso 1 1 calc R U
C15 C 1.2741(3) 0.9163(3) 0.3126(2) 0.0194(5) Uani 1 1 d . .
H15 H 1.3291 0.8471 0.2637 0.023 Uiso 1 1 calc R U
C16 C 1.2930(3) 1.0227(3) 0.5912(2) 0.0271(6) Uani 1 1 d . .
H16A H 1.2260 1.1014 0.6302 0.033 Uiso 1 1 calc R U
H16B H 1.2812 0.9422 0.6412 0.033 Uiso 1 1 calc R U
H16C H 1.4035 1.0263 0.5723 0.033 Uiso 1 1 calc R U
C17 C 0.4943(3) 1.1432(3) 0.1503(3) 0.0322(7) Uani 1 1 d . .
H17A H 0.4485 1.1558 0.2323 0.039 Uiso 1 1 calc R U
H17B H 0.5271 1.0466 0.1406 0.039 Uiso 1 1 calc R U
C18 C 0.3749(4) 1.2134(3) 0.0825(3) 0.0385(8) Uani 1 1 d . .
H18A H 0.2763 1.2624 0.1324 0.046 Uiso 1 1 calc R U
H18B H 0.3497 1.1490 0.0438 0.046 Uiso 1 1 calc R U
C19 C 0.4520(4) 1.3085(3) -0.0036(3) 0.0323(7) Uani 1 1 d . .
H19A H 0.5005 1.2700 -0.0779 0.039 Uiso 1 1 calc R U
H19B H 0.3743 1.3943 -0.0146 0.039 Uiso 1 1 calc R U
C20 C 0.5756(3) 1.3269(2) 0.0487(2) 0.0220(5) Uani 1 1 d . .
H20A H 0.6640 1.3502 -0.0109 0.026 Uiso 1 1 calc R U
H20B H 0.5301 1.3980 0.1018 0.026 Uiso 1 1 calc R U
C21 C 1.0237(4) 0.5158(3) 0.4357(3) 0.0353(7) Uani 1 1 d . .
H21A H 0.9450 0.5952 0.4131 0.042 Uiso 1 1 calc R U
H21B H 1.0226 0.4402 0.3969 0.042 Uiso 1 1 calc R U
C22 C 1.1877(4) 0.5421(4) 0.3960(3) 0.0428(8) Uani 1 1 d . .
H22A H 1.1883 0.6190 0.4334 0.051 Uiso 1 1 calc R U
H22B H 1.2663 0.4635 0.4199 0.051 Uiso 1 1 calc R U
C23 C 1.2353(4) 0.5706(4) 0.2678(3) 0.0408(8) Uani 1 1 d . .
H23A H 1.3406 0.5868 0.2462 0.049 Uiso 1 1 calc R U
H23B H 1.2370 0.4940 0.2304 0.049 Uiso 1 1 calc R U
H23C H 1.1590 0.6495 0.2439 0.049 Uiso 1 1 calc R U

loop_
_atom_site_aniso_label
_atom_site_aniso_U_11
_atom_site_aniso_U_22
_atom_site_aniso_U_33
_atom_site_aniso_U_23
_atom_site_aniso_U_13
_atom_site_aniso_U_12
Cr1 0.0127(2) 0.0127(2) 0.01014(19) -0.00038(13) -0.00227(14) -0.00348(14)
O1 0.0141(8) 0.0130(8) 0.0151(8) -0.0002(6) -0.0009(6) -0.0027(6)
O2 0.0132(8) 0.0144(8) 0.0153(8) -0.0003(6) -0.0019(6) -0.0034(6)
O3 0.0142(8) 0.0157(8) 0.0137(8) -0.0020(6) -0.0035(6) -0.0013(6)
O4 0.0140(8) 0.0171(8) 0.0120(8) -0.0029(6) -0.0029(6) -0.0021(6)
O5 0.0145(8) 0.0162(8) 0.0193(9) 0.0008(7) -0.0011(7) -0.0017(7)
C1 0.0171(11) 0.0169(11) 0.0089(10) -0.0003(9) -0.0055(9) -0.0048(9)
C2 0.0169(11) 0.0167(11) 0.0132(11) 0.0004(9) -0.0046(9) -0.0056(9)
C3 0.0196(12) 0.0179(12) 0.0210(12) -0.0029(10) -0.0046(10) -0.0036(10)
C4 0.0198(12) 0.0230(13) 0.0202(12) -0.0012(10) -0.0025(10) -0.0065(10)
C5 0.0224(13) 0.0209(13) 0.0201(12) 0.0013(10) -0.0063(10) -0.0066(10)
C6 0.0233(13) 0.0177(12) 0.0237(13) -0.0014(10) -0.0054(11) -0.0036(10)
C7 0.0175(12) 0.0234(13) 0.0192(12) -0.0018(10) -0.0015(10) -0.0045(10)
C8 0.0282(14) 0.0224(14) 0.0314(15) 0.0010(11) -0.0028(12) -0.0092(11)
C9 0.0169(11) 0.0135(11) 0.0136(11) 0.0022(9) -0.0025(9) -0.0069(9)
C10 0.0175(11) 0.0183(12) 0.0120(11) 0.0000(9) -0.0023(9) -0.0078(9)
C11 0.0227(13) 0.0201(13) 0.0216(13) -0.0028(10) -0.0071(10) -0.0029(10)
C12 0.0263(13) 0.0244(13) 0.0193(12) -0.0072(10) -0.0038(11) -0.0059(11)
C13 0.0221(13) 0.0274(14) 0.0161(12) 0.0000(10) -0.0035(10) -0.0138(11)
C14 0.0199(12) 0.0261(13) 0.0170(12) 0.0023(10) -0.0049(10) -0.0075(10)
C15 0.0207(12) 0.0211(12) 0.0157(11) -0.0017(10) -0.0020(10) -0.0068(10)
C16 0.0316(15) 0.0374(16) 0.0165(12) -0.0023(11) -0.0063(11) -0.0150(13)
C17 0.0166(13) 0.0310(15) 0.0390(16) 0.0146(13) 0.0016(12) -0.0074(11)
C18 0.0378(17) 0.0359(17) 0.052(2) 0.0146(15) -0.0232(16) -0.0227(14)
C19 0.0317(16) 0.0319(16) 0.0366(16) 0.0109(13) -0.0153(13) -0.0137(13)
C20 0.0176(12) 0.0156(12) 0.0297(14) 0.0024(10) -0.0048(10) -0.0026(9)
C21 0.0322(16) 0.0388(17) 0.0341(17) -0.0037(14) -0.0091(14) -0.0064(13)
C22 0.0323(17) 0.051(2) 0.0435(19) 0.0019(16) -0.0097(15) -0.0102(15)
C23 0.0324(17) 0.053(2) 0.0365(17) -0.0011(15) -0.0054(14) -0.0135(15)

loop_
_atom_type_symbol
_atom_type_description
_atom_type_scat_dispersion_real
_atom_type_scat_dispersion_imag
_atom_type_scat_source
C C 0.0033 0.0016
;
International Tables for Crystallography
(Vol. C, Tables 4.2.6.8 and 6.1.1.4)
;
H H 0.0000 0.0000
;
International Tables for Crystallography
(Vol. C, Table 6.1.1.4)
;
Cr Cr 0.3209 0.6236
;
International Tables for Crystallography
(Vol. C, Tables 4.2.6.8 and 6.1.1.4)
;
O O 0.0106 0.0060
;
International Tables for Crystallography
(Vol. C, Tables 4.2.6.8 and 6.1.1.4)
;

loop_
_geom_angle_atom_site_label_1
_geom_angle_atom_site_label_2
_geom_angle_atom_site_label_3
_geom_angle
_geom_angle_site_symmetry_1
_geom_angle_site_symmetry_3
O3 Cr1 O2 88.85(7) . 2_775
O3 Cr1 O1 90.17(7) . .
O2 Cr1 O1 177.30(7) 2_775 .
O3 Cr1 O4 176.63(7) . 2_775
O2 Cr1 O4 88.94(7) 2_775 2_775
O1 Cr1 O4 91.91(7) . 2_775
O3 Cr1 O5 94.55(6) . .
O2 Cr1 O5 94.48(6) 2_775 .
O1 Cr1 O5 88.11(6) . .
O4 Cr1 O5 88.16(6) 2_775 .
O3 Cr1 Cr1 89.01(5) . 2_775
O2 Cr1 Cr1 90.15(5) 2_775 2_775
O1 Cr1 Cr1 87.31(5) . 2_775
O4 Cr1 Cr1 88.45(5) 2_775 2_775
O5 Cr1 Cr1 174.21(5) . 2_775
C1 O1 Cr1 120.96(15) . .
C1 O2 Cr1 118.00(15) . 2_775
C9 O3 Cr1 119.30(15) . .
C9 O4 Cr1 119.63(15) . 2_775
C20 O5 C17 107.13(19) . .
C20 O5 Cr1 117.99(14) . .
C17 O5 Cr1 122.29(16) . .
O1 C1 O2 123.6(2) . .
O1 C1 C2 118.1(2) . .
O2 C1 C2 118.3(2) . .
C7 C2 C3 119.3(2) . .
C7 C2 C1 120.6(2) . .
C3 C2 C1 120.1(2) . .
C4 C3 C2 120.1(2) . .
C4 C3 H3 119.9 . .
C2 C3 H3 119.9 . .
C3 C4 C5 121.3(2) . .
C3 C4 H4 119.4 . .
C5 C4 H4 119.4 . .
C4 C5 C6 118.1(2) . .
C4 C5 C8 120.8(2) . .
C6 C5 C8 121.1(2) . .
C7 C6 C5 120.9(2) . .
C7 C6 H6 119.6 . .
C5 C6 H6 119.6 . .
C2 C7 C6 120.3(2) . .
C2 C7 H7 119.9 . .
C6 C7 H7 119.9 . .
C5 C8 H8A 109.5 . .
C5 C8 H8B 109.5 . .
H8A C8 H8B 109.5 . .
C5 C8 H8C 109.5 . .
H8A C8 H8C 109.5 . .
H8B C8 H8C 109.5 . .
O4 C9 O3 123.4(2) . .
O4 C9 C10 118.7(2) . .
O3 C9 C10 117.9(2) . .
C15 C10 C11 119.2(2) . .
C15 C10 C9 120.5(2) . .
C11 C10 C9 120.3(2) . .
C12 C11 C10 120.4(2) . .
C12 C11 H11 119.8 . .
C10 C11 H11 119.8 . .
C11 C12 C13 121.0(2) . .
C11 C12 H12 119.5 . .
C13 C12 H12 119.5 . .
C14 C13 C12 118.0(2) . .
C14 C13 C16 121.5(2) . .
C12 C13 C16 120.5(2) . .
C15 C14 C13 121.3(2) . .
C15 C14 H14 119.3 . .
C13 C14 H14 119.3 . .
C10 C15 C14 120.2(2) . .
C10 C15 H15 119.9 . .
C14 C15 H15 119.9 . .
C13 C16 H16A 109.5 . .
C13 C16 H16B 109.5 . .
H16A C16 H16B 109.5 . .
C13 C16 H16C 109.5 . .
H16A C16 H16C 109.5 . .
H16B C16 H16C 109.5 . .
O5 C17 C18 107.5(2) . .
O5 C17 H17A 110.2 . .
C18 C17 H17A 110.2 . .
O5 C17 H17B 110.2 . .
C18 C17 H17B 110.2 . .
H17A C17 H17B 108.5 . .
C17 C18 C19 105.1(2) . .
C17 C18 H18A 110.7 . .
C19 C18 H18A 110.7 . .
C17 C18 H18B 110.7 . .
C19 C18 H18B 110.7 . .
H18A C18 H18B 108.8 . .
C20 C19 C18 103.7(2) . .
C20 C19 H19A 111.0 . .
C18 C19 H19A 111.0 . .
C20 C19 H19B 111.0 . .
C18 C19 H19B 111.0 . .
H19A C19 H19B 109.0 . .
O5 C20 C19 104.6(2) . .
O5 C20 H20A 110.8 . .
C19 C20 H20A 110.8 . .
O5 C20 H20B 110.8 . .
C19 C20 H20B 110.8 . .
H20A C20 H20B 108.9 . .
C21 C21 C22 112.6(3) 2_766 .
C21 C21 H21A 109.1 2_766 .
C22 C21 H21A 109.1 . .
C21 C21 H21B 109.1 2_766 .
C22 C21 H21B 109.1 . .
H21A C21 H21B 107.8 . .
C23 C22 C21 112.2(3) . .
C23 C22 H22A 109.2 . .
C21 C22 H22A 109.2 . .
C23 C22 H22B 109.2 . .
C21 C22 H22B 109.2 . .
H22A C22 H22B 107.9 . .
C22 C23 H23A 109.5 . .
C22 C23 H23B 109.5 . .
H23A C23 H23B 109.5 . .
C22 C23 H23C 109.5 . .
H23A C23 H23C 109.5 . .
H23B C23 H23C 109.5 . .

loop_
_geom_bond_atom_site_label_1
_geom_bond_atom_site_label_2
_geom_bond_distance
_geom_bond_site_symmetry_2
Cr1 O3 2.0052(16) .
Cr1 O2 2.0091(17) 2_775
Cr1 O1 2.0110(16) .
Cr1 O4 2.0148(16) 2_775
Cr1 O5 2.3018(17) .
Cr1 Cr1 2.3242(8) 2_775
O1 C1 1.267(3) .
O2 C1 1.271(3) .
O2 Cr1 2.0092(17) 2_775
O3 C9 1.274(3) .
O4 C9 1.266(3) .
O4 Cr1 2.0147(16) 2_775
O5 C20 1.443(3) .
O5 C17 1.449(3) .
C1 C2 1.490(3) .
C2 C7 1.391(3) .
C2 C3 1.393(3) .
C3 C4 1.385(3) .
C3 H3 0.9500 .
C4 C5 1.398(4) .
C4 H4 0.9500 .
C5 C6 1.398(4) .
C5 C8 1.505(3) .
C6 C7 1.391(4) .
C6 H6 0.9500 .
C7 H7 0.9500 .
C8 H8A 0.9800 .
C8 H8B 0.9800 .
C8 H8C 0.9800 .
C9 C10 1.491(3) .
C10 C15 1.384(3) .
C10 C11 1.395(4) .
C11 C12 1.381(4) .
C11 H11 0.9500 .
C12 C13 1.399(4) .
C12 H12 0.9500 .
C13 C14 1.390(4) .
C13 C16 1.501(3) .
C14 C15 1.389(3) .
C14 H14 0.9500 .
C15 H15 0.9500 .
C16 H16A 0.9800 .
C16 H16B 0.9800 .
C16 H16C 0.9800 .
C17 C18 1.500(4) .
C17 H17A 0.9900 .
C17 H17B 0.9900 .
C18 C19 1.511(4) .
C18 H18A 0.9900 .
C18 H18B 0.9900 .
C19 C20 1.504(4) .
C19 H19A 0.9900 .
C19 H19B 0.9900 .
C20 H20A 0.9900 .
C20 H20B 0.9900 .
C21 C21 1.526(6) 2_766
C21 C22 1.531(4) .
C21 H21A 0.9900 .
C21 H21B 0.9900 .
C22 C23 1.517(5) .
C22 H22A 0.9900 .
C22 H22B 0.9900 .
C23 H23A 0.9800 .
C23 H23B 0.9800 .
C23 H23C 0.9800 .

loop_
_geom_torsion_atom_site_label_1
_geom_torsion_atom_site_label_2
_geom_torsion_atom_site_label_3
_geom_torsion_atom_site_label_4
_geom_torsion
_geom_torsion_site_symmetry_1
Cr1 O1 C1 O2 0.0(3) .
Cr1 O1 C1 C2 -179.91(14) .
Cr1 O2 C1 O1 1.1(3) 2_775
Cr1 O2 C1 C2 -179.00(14) 2_775
O1 C1 C2 C7 169.5(2) .
O2 C1 C2 C7 -10.5(3) .
O1 C1 C2 C3 -9.6(3) .
O2 C1 C2 C3 170.5(2) .
C7 C2 C3 C4 0.7(4) .
C1 C2 C3 C4 179.7(2) .
C2 C3 C4 C5 -1.4(4) .
C3 C4 C5 C6 0.0(4) .
C3 C4 C5 C8 179.8(2) .
C4 C5 C6 C7 2.0(4) .
C8 C5 C6 C7 -177.7(2) .
C3 C2 C7 C6 1.4(4) .
C1 C2 C7 C6 -177.7(2) .
C5 C6 C7 C2 -2.7(4) .
Cr1 O4 C9 O3 -2.3(3) 2_775
Cr1 O4 C9 C10 177.65(15) 2_775
Cr1 O3 C9 O4 5.0(3) .
Cr1 O3 C9 C10 -175.02(15) .
O4 C9 C10 C15 -16.3(3) .
O3 C9 C10 C15 163.7(2) .
O4 C9 C10 C11 163.6(2) .
O3 C9 C10 C11 -16.5(3) .
C15 C10 C11 C12 0.1(4) .
C9 C10 C11 C12 -179.7(2) .
C10 C11 C12 C13 -0.6(4) .
C11 C12 C13 C14 0.1(4) .
C11 C12 C13 C16 -178.7(2) .
C12 C13 C14 C15 0.9(4) .
C16 C13 C14 C15 179.6(2) .
C11 C10 C15 C14 0.9(4) .
C9 C10 C15 C14 -179.3(2) .
C13 C14 C15 C10 -1.4(4) .
C20 O5 C17 C18 19.0(3) .
Cr1 O5 C17 C18 -121.9(2) .
O5 C17 C18 C19 2.6(4) .
C17 C18 C19 C20 -22.0(4) .
C17 O5 C20 C19 -33.0(3) .
Cr1 O5 C20 C19 109.8(2) .
C18 C19 C20 O5 33.8(3) .
C21 C21 C22 C23 178.8(3) 2_766
